data_1568438
loop_
_publ_author_name
'Liu, Han-Ying'
'Neale, Samuel E.'
'Hill, Michael S.'
'Mahon, Mary F.'
'McMullin, Claire L.'

_publ_section_title
;
 Structural snapshots of an Al-Cu bond-mediated transformation of terminal
 acetylenes.
;
_journal_issue 11
_journal_name_full 'Chemical science'
_journal_page_first 2866
_journal_page_last 2876
_journal_paper_doi 10.1039/d3sc00240c
_journal_volume 14
_journal_year 2023
_chemical_formula_moiety 'C51 H88 Al Cu N4 Si4'
_chemical_formula_sum 'C51 H88 Al Cu N4 Si4'
_chemical_formula_weight 960.13
_space_group_crystal_system monoclinic
_space_group_IT_number 14
_space_group_name_Hall '-P 2yn'
_space_group_name_H-M_alt 'P 1 21/n 1'
_atom_sites_solution_hydrogens geom
_atom_sites_solution_primary dual
_audit_creation_date 2022-02-07
_audit_creation_method
;
Olex2 1.5
(compiled 2021.12.09 svn.r5202d8cf for OlexSys, GUI svn.r6439)
;
_audit_update_record
;
2023-01-04 deposited with the CCDC.	2023-02-15 downloaded from the CCDC.
;
_cell_angle_alpha 90
_cell_angle_beta 93.689(2)
_cell_angle_gamma 90
_cell_formula_units_Z 4
_cell_length_a 12.6138(3)
_cell_length_b 20.7585(4)
_cell_length_c 22.1325(4)
_cell_measurement_reflns_used 35180
_cell_measurement_temperature 150.00(10)
_cell_measurement_theta_max 30.0060
_cell_measurement_theta_min 3.2130
_cell_volume 5783.2(2)
_computing_cell_refinement 'CrysAlisPro 1.171.39.46 (Rigaku OD, 2018)'
_computing_data_collection 'CrysAlisPro 1.171.39.46 (Rigaku OD, 2018)'
_computing_data_reduction 'CrysAlisPro 1.171.39.46 (Rigaku OD, 2018)'
_computing_molecular_graphics 'Olex2 1.5 (Dolomanov et al., 2009)'
_computing_publication_material 'Olex2 1.5 (Dolomanov et al., 2009)'
_computing_structure_refinement 'SHELXL 2014/3 (Sheldrick, 2015)'
_computing_structure_solution 'SHELXT  (Sheldrick, 2015)'
_diffrn_ambient_environment N~2~
_diffrn_ambient_temperature 150.00(10)
_diffrn_detector 'CCD plate'
_diffrn_detector_area_resol_mean 8.0734
_diffrn_detector_type EosS2
_diffrn_measured_fraction_theta_full 0.998
_diffrn_measured_fraction_theta_max 0.920
_diffrn_measurement_device 'four-circle diffractometer'
_diffrn_measurement_device_type 'New Xcalibur, EosS2'
_diffrn_measurement_method '\w scans'
_diffrn_radiation_monochromator graphite
_diffrn_radiation_probe x-ray
_diffrn_radiation_type 'Mo K\a'
_diffrn_radiation_wavelength 0.71073
_diffrn_reflns_av_R_equivalents 0.0315
_diffrn_reflns_av_unetI/netI 0.0263
_diffrn_reflns_Laue_measured_fraction_full 0.998
_diffrn_reflns_Laue_measured_fraction_max 0.920
_diffrn_reflns_limit_h_max 17
_diffrn_reflns_limit_h_min -17
_diffrn_reflns_limit_k_max 29
_diffrn_reflns_limit_k_min -29
_diffrn_reflns_limit_l_max 31
_diffrn_reflns_limit_l_min -29
_diffrn_reflns_number 98784
_diffrn_reflns_point_group_measured_fraction_full 0.998
_diffrn_reflns_point_group_measured_fraction_max 0.920
_diffrn_reflns_theta_full 25.242
_diffrn_reflns_theta_max 30.302
_diffrn_reflns_theta_min 2.936
_diffrn_source 'fine-focus sealed X-ray tube'
_diffrn_source_type 'Enhance (Mo) X-ray Source'
_exptl_absorpt_coefficient_mu 0.510
_exptl_absorpt_correction_T_max 0.959
_exptl_absorpt_correction_T_min 0.937
_exptl_absorpt_correction_type analytical
_exptl_absorpt_process_details
;
CrysAlisPro 1.171.39.46 (Rigaku Oxford Diffraction, 2018)
Analytical numeric absorption correction using a multifaceted crystal
			model based on expressions derived by R.C. Clark & J.S. Reid.
(Clark, R. C. & Reid, J. S. (1995). Acta Cryst. A51, 887-897)
Empirical absorption correction using spherical harmonics,
 implemented in SCALE3 ABSPACK scaling algorithm.
;
_exptl_crystal_colour colourless
_exptl_crystal_colour_primary colourless
_exptl_crystal_density_diffrn 1.103
_exptl_crystal_description block
_exptl_crystal_F_000 2080
_exptl_crystal_size_max 0.882
_exptl_crystal_size_mid 0.689
_exptl_crystal_size_min 0.557
_refine_diff_density_max 0.497
_refine_diff_density_min -0.368
_refine_diff_density_rms 0.052
_refine_ls_extinction_method none
_refine_ls_goodness_of_fit_ref 1.039
_refine_ls_hydrogen_treatment constr
_refine_ls_matrix_type full
_refine_ls_number_parameters 613
_refine_ls_number_reflns 15956
_refine_ls_number_restraints 100
_refine_ls_restrained_S_all 1.042
_refine_ls_R_factor_all 0.0509
_refine_ls_R_factor_gt 0.0348
_refine_ls_shift/su_max 0.002
_refine_ls_shift/su_mean 0.000
_refine_ls_structure_factor_coef Fsqd
_refine_ls_weighting_details 'w=1/[\s^2^(Fo^2^)+(0.0403P)^2^+2.6631P] where P=(Fo^2^+2Fc^2^)/3'
_refine_ls_weighting_scheme calc
_refine_ls_wR_factor_gt 0.0844
_refine_ls_wR_factor_ref 0.0920
_reflns_Friedel_coverage 0.000
_reflns_number_gt 12835
_reflns_number_total 15956
_reflns_threshold_expression 'I > 2\s(I)'
_cod_data_source_file d3sc00240c2.cif
_cod_data_source_block e21msh02
_cod_depositor_comments 'Adding full bibliography for 1568428--1568438.cif.'
_cod_database_code 1568438
_shelxl_version_number 2014-3
_shelx_space_group_comment
;
The symmetry employed for this shelxl refinement is uniquely defined
by the following loop, which should always be used as a source of
symmetry information in preference to the above space-group names.
They are only intended as comments.
;
_olex2_refinement_description
;
1. Fixed Uiso
 At 1.2 times of:
  All C(H) groups, All C(H,H) groups
 At 1.5 times of:
  All C(H,H,H) groups
2. Restrained distances
 Si3-C48 \\sim Si3A-C48A \\sim Si3-C46 \\sim Si3A-C46A \\sim Si3A-C47A \\sim
Si3-C47
 with sigma of 0.005
 Si3A-C43 \\sim Si3-C43
 with sigma of 0.005
3. Uiso/Uaniso restraints and constraints
C47 \\sim C47A \\sim Si3A \\sim Si3 \\sim C46A \\sim C46 \\sim C48A \\sim C48:
within 2A with sigma of 0.02 and sigma for terminal atoms of 0.01 within 2A
4. Others
 Fixed Sof: Si3(0.5) C46(0.5) H46A(0.5) H46B(0.5) H46C(0.5) C47(0.5) H47A(0.5)
 H47B(0.5) H47C(0.5) C48(0.5) H48A(0.5) H48B(0.5) H48C(0.5) Si3A(0.5) C46A(0.5)
 H46D(0.5) H46E(0.5) H46F(0.5) C47A(0.5) H47D(0.5) H47E(0.5) H47F(0.5)
 C48A(0.5) H48D(0.5) H48E(0.5) H48F(0.5)
5.a Ternary CH refined with riding coordinates:
 C7(H7), C10(H10), C25(H25), C28(H28), C32(H32), C39(H39)
5.b Secondary CH2 refined with riding coordinates:
 C15(H15A,H15B), C16(H16A,H16B)
5.c Aromatic/amide H refined with riding coordinates:
 C3(H3), C4(H4), C5(H5), C21(H21), C22(H22), C23(H23)
5.d Idealised Me refined as rotating group:
 C8(H8A,H8B,H8C), C9(H9A,H9B,H9C), C11(H11A,H11B,H11C), C12(H12A,H12B,H12C),
 C13(H13A,H13B,H13C), C14(H14A,H14B,H14C), C17(H17A,H17B,H17C), C18(H18A,H18B,
 H18C), C26(H26A,H26B,H26C), C27(H27A,H27B,H27C), C29(H29A,H29B,H29C), C30(H30A,
 H30B,H30C), C33(H33A,H33B,H33C), C34(H34A,H34B,H34C), C36(H36A,H36B,H36C),
 C38(H38A,H38B,H38C), C40(H40A,H40B,H40C), C41(H41A,H41B,H41C), C49(H49A,H49B,
 H49C), C50(H50A,H50B,H50C), C51(H51A,H51B,H51C), C46(H46A,H46B,H46C), C47(H47A,
 H47B,H47C), C48(H48A,H48B,H48C), C46A(H46D,H46E,H46F), C47A(H47D,H47E,H47F),
 C48A(H48D,H48E,H48F)
;

loop_
_space_group_symop_operation_xyz
'x, y, z'
'-x+1/2, y+1/2, -z+1/2'
'-x, -y, -z'
'x-1/2, -y-1/2, z-1/2'

loop_
_atom_site_label
_atom_site_type_symbol
_atom_site_fract_x
_atom_site_fract_y
_atom_site_fract_z
_atom_site_U_iso_or_equiv
_atom_site_adp_type
_atom_site_occupancy
_atom_site_site_symmetry_order
_atom_site_calc_flag
_atom_site_refinement_flags_posn
_atom_site_refinement_flags_adp
_atom_site_refinement_flags_occupancy
_atom_site_disorder_assembly
_atom_site_disorder_group
Cu1 Cu 0.47925(2) 0.67170(2) 0.28337(2) 0.01833(5) Uani 1 1 d . . . . .
Si1 Si 0.36210(3) 0.77446(2) 0.52218(2) 0.02288(9) Uani 1 1 d . . . . .
Si2 Si 0.11518(3) 0.78488(2) 0.40984(2) 0.02170(8) Uani 1 1 d . . . . .
Si4 Si 0.45187(4) 0.50366(2) 0.33614(2) 0.03359(11) Uani 1 1 d . . . . .
Al1 Al 0.34918(3) 0.73096(2) 0.38227(2) 0.01442(8) Uani 1 1 d . . . . .
N1 N 0.40948(9) 0.77102(5) 0.45039(5) 0.0177(2) Uani 1 1 d . . . . .
N2 N 0.20219(9) 0.73155(5) 0.37857(5) 0.0178(2) Uani 1 1 d . . . . .
N3 N 0.50690(10) 0.60399(6) 0.16732(5) 0.0222(2) Uani 1 1 d . . . . .
N4 N 0.65680(10) 0.61253(6) 0.21826(5) 0.0236(2) Uani 1 1 d . . . . .
C1 C 0.50848(11) 0.80428(7) 0.44476(6) 0.0193(3) Uani 1 1 d . . . . .
C2 C 0.60602(12) 0.77198(8) 0.45689(6) 0.0248(3) Uani 1 1 d . . . . .
C3 C 0.70064(13) 0.80662(10) 0.45472(8) 0.0357(4) Uani 1 1 d . . . . .
H3 H 0.7664 0.7850 0.4628 0.043 Uiso 1 1 calc R U . . .
C4 C 0.70078(14) 0.87126(10) 0.44109(9) 0.0426(4) Uani 1 1 d . . . . .
H4 H 0.7660 0.8941 0.4407 0.051 Uiso 1 1 calc R U . . .
C5 C 0.60523(14) 0.90277(9) 0.42798(8) 0.0353(4) Uani 1 1 d . . . . .
H5 H 0.6055 0.9473 0.4181 0.042 Uiso 1 1 calc R U . . .
C6 C 0.50881(12) 0.87028(7) 0.42907(6) 0.0239(3) Uani 1 1 d . . . . .
C7 C 0.61204(13) 0.70038(8) 0.47140(7) 0.0297(3) Uani 1 1 d . . . . .
H7 H 0.5378 0.6832 0.4691 0.036 Uiso 1 1 calc R U . . .
C8 C 0.67324(15) 0.66418(10) 0.42468(9) 0.0446(5) Uani 1 1 d . . . . .
H8A H 0.7472 0.6789 0.4269 0.067 Uiso 1 1 calc R U . . .
H8B H 0.6407 0.6726 0.3840 0.067 Uiso 1 1 calc R U . . .
H8C H 0.6711 0.6179 0.4331 0.067 Uiso 1 1 calc R U . . .
C9 C 0.6615(2) 0.68651(11) 0.53527(9) 0.0526(5) Uani 1 1 d . . . . .
H9A H 0.6648 0.6399 0.5419 0.079 Uiso 1 1 calc R U . . .
H9B H 0.6178 0.7063 0.5653 0.079 Uiso 1 1 calc R U . . .
H9C H 0.7334 0.7046 0.5394 0.079 Uiso 1 1 calc R U . . .
C10 C 0.40661(12) 0.90646(7) 0.41257(7) 0.0261(3) Uani 1 1 d . . . . .
H10 H 0.3468 0.8751 0.4147 0.031 Uiso 1 1 calc R U . . .
C11 C 0.40373(16) 0.93208(8) 0.34780(8) 0.0388(4) Uani 1 1 d . . . . .
H11A H 0.3357 0.9537 0.3381 0.058 Uiso 1 1 calc R U . . .
H11B H 0.4117 0.8962 0.3197 0.058 Uiso 1 1 calc R U . . .
H11C H 0.4619 0.9628 0.3441 0.058 Uiso 1 1 calc R U . . .
C12 C 0.38607(15) 0.96160(9) 0.45638(8) 0.0381(4) Uani 1 1 d . . . . .
H12A H 0.4393 0.9955 0.4523 0.057 Uiso 1 1 calc R U . . .
H12B H 0.3909 0.9453 0.4980 0.057 Uiso 1 1 calc R U . . .
H12C H 0.3150 0.9793 0.4468 0.057 Uiso 1 1 calc R U . . .
C13 C 0.45856(14) 0.81905(9) 0.57521(7) 0.0347(4) Uani 1 1 d . . . . .
H13A H 0.5286 0.7987 0.5750 0.052 Uiso 1 1 calc R U . . .
H13B H 0.4338 0.8178 0.6163 0.052 Uiso 1 1 calc R U . . .
H13C H 0.4636 0.8639 0.5620 0.052 Uiso 1 1 calc R U . . .
C14 C 0.34369(16) 0.69179(9) 0.55349(8) 0.0397(4) Uani 1 1 d . . . . .
H14A H 0.2908 0.6684 0.5276 0.059 Uiso 1 1 calc R U . . .
H14B H 0.3192 0.6951 0.5945 0.059 Uiso 1 1 calc R U . . .
H14C H 0.4114 0.6686 0.5548 0.059 Uiso 1 1 calc R U . . .
C15 C 0.23321(12) 0.81947(8) 0.52524(7) 0.0284(3) Uani 1 1 d . . . . .
H15A H 0.2205 0.8266 0.5684 0.034 Uiso 1 1 calc R U . . .
H15B H 0.2428 0.8624 0.5068 0.034 Uiso 1 1 calc R U . . .
C16 C 0.13200(13) 0.78948(8) 0.49471(7) 0.0300(3) Uani 1 1 d . . . . .
H16A H 0.0707 0.8138 0.5087 0.036 Uiso 1 1 calc R U . . .
H16B H 0.1264 0.7451 0.5104 0.036 Uiso 1 1 calc R U . . .
C17 C 0.12355(13) 0.86932(8) 0.38004(8) 0.0324(3) Uani 1 1 d . . . . .
H17A H 0.1946 0.8868 0.3905 0.049 Uiso 1 1 calc R U . . .
H17B H 0.0703 0.8963 0.3982 0.049 Uiso 1 1 calc R U . . .
H17C H 0.1102 0.8690 0.3359 0.049 Uiso 1 1 calc R U . . .
C18 C -0.02614(12) 0.75820(9) 0.39386(9) 0.0372(4) Uani 1 1 d . . . . .
H18A H -0.0341 0.7388 0.3534 0.056 Uiso 1 1 calc R U . . .
H18B H -0.0735 0.7955 0.3957 0.056 Uiso 1 1 calc R U . . .
H18C H -0.0445 0.7264 0.4242 0.056 Uiso 1 1 calc R U . . .
C19 C 0.15628(10) 0.68153(6) 0.33980(6) 0.0192(3) Uani 1 1 d . . . . .
C20 C 0.12628(11) 0.62195(7) 0.36460(7) 0.0251(3) Uani 1 1 d . . . . .
C21 C 0.09026(13) 0.57271(7) 0.32572(8) 0.0320(3) Uani 1 1 d . . . . .
H21 H 0.0709 0.5325 0.3422 0.038 Uiso 1 1 calc R U . . .
C22 C 0.08203(13) 0.58117(8) 0.26369(8) 0.0351(4) Uani 1 1 d . . . . .
H22 H 0.0596 0.5466 0.2378 0.042 Uiso 1 1 calc R U . . .
C23 C 0.10666(13) 0.64019(8) 0.23954(7) 0.0309(3) Uani 1 1 d . . . . .
H23 H 0.0992 0.6462 0.1969 0.037 Uiso 1 1 calc R U . . .
C24 C 0.14246(11) 0.69137(7) 0.27651(7) 0.0223(3) Uani 1 1 d . . . . .
C25 C 0.13113(14) 0.60981(8) 0.43282(8) 0.0329(4) Uani 1 1 d . . . . .
H25 H 0.1525 0.6510 0.4536 0.040 Uiso 1 1 calc R U . . .
C26 C 0.21301(16) 0.55850(10) 0.45274(9) 0.0444(4) Uani 1 1 d . . . . .
H26A H 0.2165 0.5545 0.4969 0.067 Uiso 1 1 calc R U . . .
H26B H 0.2829 0.5710 0.4397 0.067 Uiso 1 1 calc R U . . .
H26C H 0.1921 0.5171 0.4344 0.067 Uiso 1 1 calc R U . . .
C27 C 0.02215(18) 0.58994(12) 0.45440(11) 0.0577(6) Uani 1 1 d . . . . .
H27A H 0.0023 0.5476 0.4376 0.087 Uiso 1 1 calc R U . . .
H27B H -0.0314 0.6218 0.4407 0.087 Uiso 1 1 calc R U . . .
H27C H 0.0262 0.5877 0.4987 0.087 Uiso 1 1 calc R U . . .
C28 C 0.15888(12) 0.75696(7) 0.24765(7) 0.0246(3) Uani 1 1 d . . . . .
H28 H 0.1976 0.7850 0.2785 0.029 Uiso 1 1 calc R U . . .
C29 C 0.05152(14) 0.78863(8) 0.23013(9) 0.0374(4) Uani 1 1 d . . . . .
H29A H 0.0119 0.7619 0.2000 0.056 Uiso 1 1 calc R U . . .
H29B H 0.0633 0.8314 0.2130 0.056 Uiso 1 1 calc R U . . .
H29C H 0.0108 0.7929 0.2662 0.056 Uiso 1 1 calc R U . . .
C30 C 0.22418(14) 0.75431(9) 0.19167(7) 0.0326(3) Uani 1 1 d . . . . .
H30A H 0.2933 0.7344 0.2025 0.049 Uiso 1 1 calc R U . . .
H30B H 0.2349 0.7981 0.1767 0.049 Uiso 1 1 calc R U . . .
H30C H 0.1861 0.7287 0.1600 0.049 Uiso 1 1 calc R U . . .
C31 C 0.55334(11) 0.62922(6) 0.21907(6) 0.0204(3) Uani 1 1 d . . . . .
C32 C 0.39219(12) 0.61293(8) 0.15139(7) 0.0295(3) Uani 1 1 d . . . . .
H32 H 0.3665 0.6440 0.1818 0.035 Uiso 1 1 calc R U . . .
C33 C 0.32962(17) 0.55142(11) 0.15884(13) 0.0586(6) Uani 1 1 d . . . . .
H33A H 0.2536 0.5603 0.1512 0.088 Uiso 1 1 calc R U . . .
H33B H 0.3430 0.5351 0.2002 0.088 Uiso 1 1 calc R U . . .
H33C H 0.3518 0.5191 0.1299 0.088 Uiso 1 1 calc R U . . .
C34 C 0.36948(17) 0.64413(12) 0.09017(9) 0.0527(5) Uani 1 1 d . . . . .
H34A H 0.3838 0.6133 0.0582 0.079 Uiso 1 1 calc R U . . .
H34B H 0.4151 0.6820 0.0868 0.079 Uiso 1 1 calc R U . . .
H34C H 0.2948 0.6574 0.0858 0.079 Uiso 1 1 calc R U . . .
C35 C 0.58064(13) 0.57064(7) 0.13486(7) 0.0272(3) Uani 1 1 d . . . . .
C36 C 0.55667(17) 0.53634(9) 0.07590(8) 0.0429(4) Uani 1 1 d . . . . .
H36A H 0.5424 0.5680 0.0436 0.064 Uiso 1 1 calc R U . . .
H36B H 0.4942 0.5088 0.0790 0.064 Uiso 1 1 calc R U . . .
H36C H 0.6177 0.5098 0.0665 0.064 Uiso 1 1 calc R U . . .
C37 C 0.67498(13) 0.57582(7) 0.16672(7) 0.0276(3) Uani 1 1 d . . . . .
C38 C 0.77891(15) 0.54660(9) 0.15249(9) 0.0423(4) Uani 1 1 d . . . . .
H38A H 0.8015 0.5156 0.1842 0.063 Uiso 1 1 calc R U . . .
H38B H 0.8325 0.5806 0.1506 0.063 Uiso 1 1 calc R U . . .
H38C H 0.7708 0.5245 0.1134 0.063 Uiso 1 1 calc R U . . .
C39 C 0.73665(13) 0.63641(9) 0.26484(7) 0.0335(4) Uani 1 1 d . . . . .
H39 H 0.6980 0.6657 0.2918 0.040 Uiso 1 1 calc R U . . .
C40 C 0.78401(16) 0.58323(12) 0.30502(9) 0.0505(5) Uani 1 1 d . . . . .
H40A H 0.7277 0.5627 0.3267 0.076 Uiso 1 1 calc R U . . .
H40B H 0.8374 0.6015 0.3343 0.076 Uiso 1 1 calc R U . . .
H40C H 0.8176 0.5511 0.2800 0.076 Uiso 1 1 calc R U . . .
C41 C 0.82160(15) 0.67722(11) 0.23744(10) 0.0485(5) Uani 1 1 d . . . . .
H41A H 0.8702 0.6492 0.2168 0.073 Uiso 1 1 calc R U . . .
H41B H 0.8614 0.7011 0.2696 0.073 Uiso 1 1 calc R U . . .
H41C H 0.7878 0.7076 0.2083 0.073 Uiso 1 1 calc R U . . .
C42 C 0.42406(11) 0.76462(6) 0.31199(6) 0.0176(2) Uani 1 1 d . . . . .
C43 C 0.48102(12) 0.77496(7) 0.26998(6) 0.0220(3) Uani 1 1 d D . . . .
C44 C 0.39704(11) 0.64225(7) 0.36197(6) 0.0203(3) Uani 1 1 d . . . . .
C45 C 0.43091(12) 0.59223(7) 0.33952(7) 0.0240(3) Uani 1 1 d . . . . .
C49 C 0.53953(17) 0.47683(8) 0.27633(10) 0.0465(5) Uani 1 1 d . . . . .
H49A H 0.6092 0.4975 0.2828 0.070 Uiso 1 1 calc R U . . .
H49B H 0.5074 0.4889 0.2365 0.070 Uiso 1 1 calc R U . . .
H49C H 0.5481 0.4299 0.2783 0.070 Uiso 1 1 calc R U . . .
C50 C 0.32007(17) 0.46377(9) 0.32154(12) 0.0556(6) Uani 1 1 d . . . . .
H50A H 0.3295 0.4169 0.3217 0.083 Uiso 1 1 calc R U . . .
H50B H 0.2884 0.4774 0.2820 0.083 Uiso 1 1 calc R U . . .
H50C H 0.2731 0.4760 0.3532 0.083 Uiso 1 1 calc R U . . .
C51 C 0.5113(2) 0.48078(12) 0.41172(12) 0.0708(7) Uani 1 1 d . . . . .
H51A H 0.5816 0.5006 0.4181 0.106 Uiso 1 1 calc R U . . .
H51B H 0.5182 0.4338 0.4141 0.106 Uiso 1 1 calc R U . . .
H51C H 0.4655 0.4958 0.4430 0.106 Uiso 1 1 calc R U . . .
Si3 Si 0.5665(5) 0.8207(3) 0.2199(3) 0.0334(9) Uani 0.5 1 d D U P A 1
C46 C 0.5056(5) 0.9003(3) 0.2001(4) 0.0546(16) Uani 0.5 1 d D U P A 1
H46A H 0.4307 0.8943 0.1867 0.082 Uiso 0.5 1 calc R U P A 1
H46B H 0.5432 0.9201 0.1675 0.082 Uiso 0.5 1 calc R U P A 1
H46C H 0.5108 0.9284 0.2358 0.082 Uiso 0.5 1 calc R U P A 1
C47 C 0.6967(7) 0.8334(3) 0.2627(5) 0.0558(18) Uani 0.5 1 d D U P A 1
H47A H 0.6865 0.8598 0.2986 0.084 Uiso 0.5 1 calc R U P A 1
H47B H 0.7454 0.8554 0.2368 0.084 Uiso 0.5 1 calc R U P A 1
H47C H 0.7269 0.7916 0.2753 0.084 Uiso 0.5 1 calc R U P A 1
C48 C 0.5909(13) 0.7796(7) 0.1476(6) 0.0385(19) Uani 0.5 1 d D U P A 1
H48A H 0.6144 0.7353 0.1560 0.058 Uiso 0.5 1 calc R U P A 1
H48B H 0.6459 0.8028 0.1271 0.058 Uiso 0.5 1 calc R U P A 1
H48C H 0.5251 0.7789 0.1215 0.058 Uiso 0.5 1 calc R U P A 1
Si3A Si 0.5532(5) 0.8222(3) 0.2143(3) 0.0314(8) Uani 0.5 1 d D U P A 2
C46A C 0.4651(5) 0.8890(3) 0.1851(3) 0.0522(16) Uani 0.5 1 d D U P A 2
H46D H 0.3995 0.8709 0.1660 0.078 Uiso 0.5 1 calc R U P A 2
H46E H 0.5017 0.9141 0.1553 0.078 Uiso 0.5 1 calc R U P A 2
H46F H 0.4479 0.9170 0.2188 0.078 Uiso 0.5 1 calc R U P A 2
C47A C 0.6747(7) 0.8535(3) 0.2562(5) 0.0552(17) Uani 0.5 1 d D U P A 2
H47D H 0.6546 0.8794 0.2907 0.083 Uiso 0.5 1 calc R U P A 2
H47E H 0.7145 0.8804 0.2291 0.083 Uiso 0.5 1 calc R U P A 2
H47F H 0.7192 0.8174 0.2709 0.083 Uiso 0.5 1 calc R U P A 2
C48A C 0.5744(12) 0.7713(7) 0.1472(6) 0.040(2) Uani 0.5 1 d D U P A 2
H48D H 0.6222 0.7356 0.1590 0.061 Uiso 0.5 1 calc R U P A 2
H48E H 0.6062 0.7974 0.1161 0.061 Uiso 0.5 1 calc R U P A 2
H48F H 0.5061 0.7541 0.1309 0.061 Uiso 0.5 1 calc R U P A 2

loop_
_atom_site_aniso_label
_atom_site_aniso_U_11
_atom_site_aniso_U_22
_atom_site_aniso_U_33
_atom_site_aniso_U_23
_atom_site_aniso_U_13
_atom_site_aniso_U_12
Cu1 0.01768(8) 0.01886(8) 0.01878(8) -0.00361(6) 0.00391(6) 0.00086(6)
Si1 0.0254(2) 0.0301(2) 0.01358(17) -0.00019(15) 0.00484(14) 0.00013(16)
Si2 0.01560(17) 0.02355(19) 0.0264(2) -0.00516(15) 0.00524(14) 0.00051(14)
Si4 0.0366(3) 0.01583(19) 0.0496(3) 0.00303(18) 0.0129(2) 0.00478(17)
Al1 0.01425(18) 0.01543(18) 0.01382(17) -0.00115(14) 0.00288(14) -0.00063(14)
N1 0.0173(5) 0.0218(6) 0.0141(5) -0.0019(4) 0.0026(4) -0.0023(4)
N2 0.0152(5) 0.0183(5) 0.0201(5) -0.0030(4) 0.0031(4) -0.0017(4)
N3 0.0236(6) 0.0201(6) 0.0233(6) -0.0056(5) 0.0046(5) -0.0009(5)
N4 0.0208(6) 0.0263(6) 0.0241(6) -0.0035(5) 0.0057(5) 0.0014(5)
C1 0.0174(6) 0.0273(7) 0.0133(6) -0.0036(5) 0.0014(5) -0.0034(5)
C2 0.0201(7) 0.0367(8) 0.0173(6) -0.0043(6) -0.0003(5) 0.0017(6)
C3 0.0181(7) 0.0539(11) 0.0349(9) -0.0053(8) 0.0000(6) -0.0009(7)
C4 0.0239(8) 0.0560(12) 0.0481(11) -0.0029(9) 0.0039(7) -0.0180(8)
C5 0.0329(9) 0.0354(9) 0.0377(9) 0.0005(7) 0.0034(7) -0.0142(7)
C6 0.0240(7) 0.0275(7) 0.0201(6) -0.0018(5) 0.0008(5) -0.0052(6)
C7 0.0270(8) 0.0363(9) 0.0251(7) -0.0042(6) -0.0033(6) 0.0084(6)
C8 0.0335(9) 0.0535(12) 0.0469(11) -0.0198(9) 0.0024(8) 0.0107(8)
C9 0.0699(15) 0.0502(12) 0.0352(10) 0.0010(9) -0.0159(10) 0.0150(10)
C10 0.0302(8) 0.0209(7) 0.0270(7) -0.0010(6) -0.0010(6) -0.0022(6)
C11 0.0574(12) 0.0294(8) 0.0295(8) 0.0030(7) 0.0012(8) 0.0084(8)
C12 0.0432(10) 0.0347(9) 0.0360(9) -0.0096(7) 0.0003(8) 0.0036(8)
C13 0.0369(9) 0.0504(10) 0.0167(7) -0.0076(7) 0.0002(6) 0.0021(8)
C14 0.0472(11) 0.0423(10) 0.0305(9) 0.0131(7) 0.0107(8) 0.0010(8)
C15 0.0284(8) 0.0366(8) 0.0210(7) -0.0064(6) 0.0085(6) 0.0003(6)
C16 0.0260(8) 0.0374(9) 0.0279(8) -0.0068(6) 0.0127(6) -0.0003(6)
C17 0.0288(8) 0.0238(7) 0.0439(9) -0.0043(7) -0.0023(7) 0.0054(6)
C18 0.0171(7) 0.0443(10) 0.0510(11) -0.0105(8) 0.0079(7) -0.0006(7)
C19 0.0139(6) 0.0188(6) 0.0249(7) -0.0036(5) 0.0012(5) 0.0003(5)
C20 0.0195(7) 0.0216(7) 0.0342(8) -0.0003(6) 0.0027(6) -0.0013(5)
C21 0.0265(8) 0.0201(7) 0.0493(10) -0.0035(7) 0.0010(7) -0.0031(6)
C22 0.0318(8) 0.0245(8) 0.0474(10) -0.0146(7) -0.0085(7) 0.0001(6)
C23 0.0309(8) 0.0303(8) 0.0303(8) -0.0091(6) -0.0072(6) 0.0042(6)
C24 0.0183(6) 0.0216(7) 0.0265(7) -0.0036(5) -0.0027(5) 0.0030(5)
C25 0.0375(9) 0.0268(8) 0.0353(9) 0.0054(6) 0.0082(7) -0.0054(7)
C26 0.0468(11) 0.0432(10) 0.0437(10) 0.0160(8) 0.0060(8) 0.0009(8)
C27 0.0492(12) 0.0637(14) 0.0630(14) 0.0181(11) 0.0263(11) -0.0005(11)
C28 0.0254(7) 0.0250(7) 0.0228(7) -0.0005(6) -0.0024(5) 0.0028(6)
C29 0.0316(9) 0.0303(8) 0.0500(10) 0.0061(7) 0.0007(7) 0.0066(7)
C30 0.0336(9) 0.0421(9) 0.0217(7) 0.0014(7) -0.0011(6) 0.0030(7)
C31 0.0218(6) 0.0172(6) 0.0227(7) -0.0016(5) 0.0049(5) -0.0007(5)
C32 0.0243(7) 0.0333(8) 0.0305(8) -0.0065(6) -0.0006(6) -0.0011(6)
C33 0.0326(10) 0.0499(12) 0.0923(18) 0.0034(12) -0.0038(11) -0.0141(9)
C34 0.0431(11) 0.0730(15) 0.0409(11) 0.0086(10) -0.0059(9) 0.0052(10)
C35 0.0338(8) 0.0221(7) 0.0269(7) -0.0079(6) 0.0107(6) 0.0004(6)
C36 0.0525(11) 0.0419(10) 0.0353(9) -0.0199(8) 0.0110(8) -0.0033(9)
C37 0.0297(8) 0.0253(7) 0.0291(8) -0.0039(6) 0.0127(6) 0.0035(6)
C38 0.0360(10) 0.0442(10) 0.0488(11) -0.0064(8) 0.0187(8) 0.0125(8)
C39 0.0221(7) 0.0487(10) 0.0295(8) -0.0064(7) 0.0018(6) -0.0006(7)
C40 0.0392(10) 0.0711(14) 0.0405(10) 0.0105(10) -0.0018(8) 0.0085(10)
C41 0.0313(9) 0.0601(13) 0.0538(12) -0.0025(10) -0.0004(8) -0.0137(9)
C42 0.0196(6) 0.0151(6) 0.0182(6) -0.0024(5) 0.0010(5) 0.0008(5)
C43 0.0260(7) 0.0188(6) 0.0217(7) -0.0007(5) 0.0062(5) 0.0010(5)
C44 0.0193(6) 0.0208(6) 0.0212(6) 0.0030(5) 0.0034(5) -0.0013(5)
C45 0.0244(7) 0.0198(7) 0.0283(7) 0.0020(5) 0.0052(6) 0.0011(5)
C49 0.0491(11) 0.0210(8) 0.0722(14) -0.0036(8) 0.0255(10) 0.0049(7)
C50 0.0445(11) 0.0267(9) 0.0979(18) -0.0101(10) 0.0235(11) -0.0061(8)
C51 0.096(2) 0.0442(13) 0.0711(16) 0.0238(12) -0.0027(14) 0.0226(13)
Si3 0.0477(16) 0.0218(11) 0.0335(16) 0.0005(9) 0.0262(14) -0.0005(10)
C46 0.078(4) 0.030(2) 0.060(4) 0.012(2) 0.041(3) 0.007(3)
C47 0.056(4) 0.046(4) 0.068(4) -0.011(3) 0.020(3) -0.022(3)
C48 0.056(4) 0.031(3) 0.032(3) 0.002(2) 0.027(3) -0.009(3)
Si3A 0.0451(14) 0.0236(11) 0.0279(11) 0.0030(7) 0.0218(10) -0.0021(9)
C46A 0.070(4) 0.041(3) 0.049(3) 0.020(3) 0.028(3) 0.013(3)
C47A 0.059(4) 0.045(4) 0.064(3) -0.004(3) 0.022(3) -0.026(3)
C48A 0.056(4) 0.036(4) 0.033(3) 0.002(2) 0.027(3) -0.007(3)

loop_
_atom_type_symbol
_atom_type_description
_atom_type_scat_dispersion_real
_atom_type_scat_dispersion_imag
_atom_type_scat_source
C C 0.0033 0.0016 'International Tables Vol C Tables 4.2.6.8 and 6.1.1.4'
H H 0.0000 0.0000 'International Tables Vol C Tables 4.2.6.8 and 6.1.1.4'
Al Al 0.0645 0.0514 'International Tables Vol C Tables 4.2.6.8 and 6.1.1.4'
Cu Cu 0.3201 1.2651 'International Tables Vol C Tables 4.2.6.8 and 6.1.1.4'
N N 0.0061 0.0033 'International Tables Vol C Tables 4.2.6.8 and 6.1.1.4'
Si Si 0.0817 0.0704 'International Tables Vol C Tables 4.2.6.8 and 6.1.1.4'

loop_
_geom_angle_atom_site_label_1
_geom_angle_atom_site_label_2
_geom_angle_atom_site_label_3
_geom_angle
_geom_angle_site_symmetry_1
_geom_angle_site_symmetry_3
_geom_angle_publ_flag
C31 Cu1 C42 142.38(5) . . ?
C31 Cu1 C43 109.66(5) . . ?
C31 Cu1 C44 136.85(5) . . ?
C31 Cu1 C45 103.74(6) . . ?
C42 Cu1 C43 33.05(5) . . ?
C42 Cu1 C44 80.60(5) . . ?
C42 Cu1 C45 113.71(5) . . ?
C43 Cu1 C44 113.48(5) . . ?
C43 Cu1 C45 146.59(5) . . ?
C44 Cu1 C45 33.13(5) . . ?
N1 Si1 C13 110.18(7) . . ?
N1 Si1 C14 111.09(7) . . ?
N1 Si1 C15 113.78(6) . . ?
C13 Si1 C15 105.03(8) . . ?
C14 Si1 C13 108.14(9) . . ?
C14 Si1 C15 108.31(8) . . ?
N2 Si2 C16 113.43(7) . . ?
N2 Si2 C17 113.86(7) . . ?
N2 Si2 C18 110.73(7) . . ?
C17 Si2 C16 107.36(8) . . ?
C17 Si2 C18 106.46(8) . . ?
C18 Si2 C16 104.35(8) . . ?
C45 Si4 C49 114.61(8) . . ?
C45 Si4 C50 108.55(8) . . ?
C49 Si4 C50 107.87(10) . . ?
C51 Si4 C45 105.53(10) . . ?
C51 Si4 C49 109.94(12) . . ?
C51 Si4 C50 110.31(13) . . ?
N1 Al1 N2 113.13(5) . . ?
N1 Al1 C42 106.76(5) . . ?
N1 Al1 C44 119.02(6) . . ?
N2 Al1 C42 119.07(6) . . ?
N2 Al1 C44 108.21(5) . . ?
C42 Al1 C44 89.00(5) . . ?
Si1 N1 Al1 128.28(7) . . ?
C1 N1 Si1 114.31(8) . . ?
C1 N1 Al1 117.41(8) . . ?
Si2 N2 Al1 130.14(7) . . ?
C19 N2 Si2 117.14(9) . . ?
C19 N2 Al1 112.57(8) . . ?
C31 N3 C32 121.01(12) . . ?
C31 N3 C35 111.11(12) . . ?
C35 N3 C32 127.88(13) . . ?
C31 N4 C37 111.02(12) . . ?
C31 N4 C39 121.29(12) . . ?
C37 N4 C39 127.51(13) . . ?
C2 C1 N1 120.40(13) . . ?
C2 C1 C6 119.40(13) . . ?
C6 C1 N1 120.17(12) . . ?
C1 C2 C7 122.36(13) . . ?
C3 C2 C1 119.02(15) . . ?
C3 C2 C7 118.62(14) . . ?
C2 C3 H3 119.2 . . ?
C4 C3 C2 121.53(16) . . ?
C4 C3 H3 119.2 . . ?
C3 C4 H4 120.2 . . ?
C3 C4 C5 119.55(15) . . ?
C5 C4 H4 120.2 . . ?
C4 C5 H5 119.4 . . ?
C4 C5 C6 121.12(16) . . ?
C6 C5 H5 119.4 . . ?
C1 C6 C10 121.57(13) . . ?
C5 C6 C1 119.35(14) . . ?
C5 C6 C10 119.08(14) . . ?
C2 C7 H7 107.7 . . ?
C2 C7 C8 111.00(15) . . ?
C2 C7 C9 112.91(14) . . ?
C8 C7 H7 107.7 . . ?
C8 C7 C9 109.76(15) . . ?
C9 C7 H7 107.7 . . ?
C7 C8 H8A 109.5 . . ?
C7 C8 H8B 109.5 . . ?
C7 C8 H8C 109.5 . . ?
H8A C8 H8B 109.5 . . ?
H8A C8 H8C 109.5 . . ?
H8B C8 H8C 109.5 . . ?
C7 C9 H9A 109.5 . . ?
C7 C9 H9B 109.5 . . ?
C7 C9 H9C 109.5 . . ?
H9A C9 H9B 109.5 . . ?
H9A C9 H9C 109.5 . . ?
H9B C9 H9C 109.5 . . ?
C6 C10 H10 107.3 . . ?
C6 C10 C11 111.54(13) . . ?
C6 C10 C12 113.16(13) . . ?
C11 C10 H10 107.3 . . ?
C11 C10 C12 109.81(13) . . ?
C12 C10 H10 107.3 . . ?
C10 C11 H11A 109.5 . . ?
C10 C11 H11B 109.5 . . ?
C10 C11 H11C 109.5 . . ?
H11A C11 H11B 109.5 . . ?
H11A C11 H11C 109.5 . . ?
H11B C11 H11C 109.5 . . ?
C10 C12 H12A 109.5 . . ?
C10 C12 H12B 109.5 . . ?
C10 C12 H12C 109.5 . . ?
H12A C12 H12B 109.5 . . ?
H12A C12 H12C 109.5 . . ?
H12B C12 H12C 109.5 . . ?
Si1 C13 H13A 109.5 . . ?
Si1 C13 H13B 109.5 . . ?
Si1 C13 H13C 109.5 . . ?
H13A C13 H13B 109.5 . . ?
H13A C13 H13C 109.5 . . ?
H13B C13 H13C 109.5 . . ?
Si1 C14 H14A 109.5 . . ?
Si1 C14 H14B 109.5 . . ?
Si1 C14 H14C 109.5 . . ?
H14A C14 H14B 109.5 . . ?
H14A C14 H14C 109.5 . . ?
H14B C14 H14C 109.5 . . ?
Si1 C15 H15A 107.7 . . ?
Si1 C15 H15B 107.7 . . ?
H15A C15 H15B 107.1 . . ?
C16 C15 Si1 118.59(11) . . ?
C16 C15 H15A 107.7 . . ?
C16 C15 H15B 107.7 . . ?
Si2 C16 H16A 107.4 . . ?
Si2 C16 H16B 107.4 . . ?
C15 C16 Si2 119.81(11) . . ?
C15 C16 H16A 107.4 . . ?
C15 C16 H16B 107.4 . . ?
H16A C16 H16B 106.9 . . ?
Si2 C17 H17A 109.5 . . ?
Si2 C17 H17B 109.5 . . ?
Si2 C17 H17C 109.5 . . ?
H17A C17 H17B 109.5 . . ?
H17A C17 H17C 109.5 . . ?
H17B C17 H17C 109.5 . . ?
Si2 C18 H18A 109.5 . . ?
Si2 C18 H18B 109.5 . . ?
Si2 C18 H18C 109.5 . . ?
H18A C18 H18B 109.5 . . ?
H18A C18 H18C 109.5 . . ?
H18B C18 H18C 109.5 . . ?
C20 C19 N2 120.34(12) . . ?
C20 C19 C24 119.43(13) . . ?
C24 C19 N2 120.22(12) . . ?
C19 C20 C25 122.21(13) . . ?
C21 C20 C19 119.10(14) . . ?
C21 C20 C25 118.69(14) . . ?
C20 C21 H21 119.3 . . ?
C22 C21 C20 121.42(15) . . ?
C22 C21 H21 119.3 . . ?
C21 C22 H22 120.2 . . ?
C23 C22 C21 119.57(14) . . ?
C23 C22 H22 120.2 . . ?
C22 C23 H23 119.3 . . ?
C22 C23 C24 121.34(15) . . ?
C24 C23 H23 119.3 . . ?
C19 C24 C28 122.18(12) . . ?
C23 C24 C19 118.96(14) . . ?
C23 C24 C28 118.76(13) . . ?
C20 C25 H25 107.8 . . ?
C20 C25 C26 112.54(14) . . ?
C20 C25 C27 111.77(16) . . ?
C26 C25 H25 107.8 . . ?
C26 C25 C27 108.89(15) . . ?
C27 C25 H25 107.8 . . ?
C25 C26 H26A 109.5 . . ?
C25 C26 H26B 109.5 . . ?
C25 C26 H26C 109.5 . . ?
H26A C26 H26B 109.5 . . ?
H26A C26 H26C 109.5 . . ?
H26B C26 H26C 109.5 . . ?
C25 C27 H27A 109.5 . . ?
C25 C27 H27B 109.5 . . ?
C25 C27 H27C 109.5 . . ?
H27A C27 H27B 109.5 . . ?
H27A C27 H27C 109.5 . . ?
H27B C27 H27C 109.5 . . ?
C24 C28 H28 107.9 . . ?
C24 C28 C29 110.35(13) . . ?
C24 C28 C30 113.68(13) . . ?
C29 C28 H28 107.9 . . ?
C30 C28 H28 107.9 . . ?
C30 C28 C29 108.84(13) . . ?
C28 C29 H29A 109.5 . . ?
C28 C29 H29B 109.5 . . ?
C28 C29 H29C 109.5 . . ?
H29A C29 H29B 109.5 . . ?
H29A C29 H29C 109.5 . . ?
H29B C29 H29C 109.5 . . ?
C28 C30 H30A 109.5 . . ?
C28 C30 H30B 109.5 . . ?
C28 C30 H30C 109.5 . . ?
H30A C30 H30B 109.5 . . ?
H30A C30 H30C 109.5 . . ?
H30B C30 H30C 109.5 . . ?
N3 C31 Cu1 125.85(10) . . ?
N4 C31 Cu1 129.09(10) . . ?
N4 C31 N3 104.74(11) . . ?
N3 C32 H32 106.0 . . ?
N3 C32 C33 112.12(14) . . ?
N3 C32 C34 113.17(14) . . ?
C33 C32 H32 106.0 . . ?
C34 C32 H32 106.0 . . ?
C34 C32 C33 112.85(17) . . ?
C32 C33 H33A 109.5 . . ?
C32 C33 H33B 109.5 . . ?
C32 C33 H33C 109.5 . . ?
H33A C33 H33B 109.5 . . ?
H33A C33 H33C 109.5 . . ?
H33B C33 H33C 109.5 . . ?
C32 C34 H34A 109.5 . . ?
C32 C34 H34B 109.5 . . ?
C32 C34 H34C 109.5 . . ?
H34A C34 H34B 109.5 . . ?
H34A C34 H34C 109.5 . . ?
H34B C34 H34C 109.5 . . ?
N3 C35 C36 125.43(15) . . ?
C37 C35 N3 106.64(13) . . ?
C37 C35 C36 127.93(15) . . ?
C35 C36 H36A 109.5 . . ?
C35 C36 H36B 109.5 . . ?
C35 C36 H36C 109.5 . . ?
H36A C36 H36B 109.5 . . ?
H36A C36 H36C 109.5 . . ?
H36B C36 H36C 109.5 . . ?
N4 C37 C38 125.63(15) . . ?
C35 C37 N4 106.48(13) . . ?
C35 C37 C38 127.85(15) . . ?
C37 C38 H38A 109.5 . . ?
C37 C38 H38B 109.5 . . ?
C37 C38 H38C 109.5 . . ?
H38A C38 H38B 109.5 . . ?
H38A C38 H38C 109.5 . . ?
H38B C38 H38C 109.5 . . ?
N4 C39 H39 106.4 . . ?
N4 C39 C40 112.93(16) . . ?
N4 C39 C41 111.95(14) . . ?
C40 C39 H39 106.4 . . ?
C40 C39 C41 112.22(16) . . ?
C41 C39 H39 106.4 . . ?
C39 C40 H40A 109.5 . . ?
C39 C40 H40B 109.5 . . ?
C39 C40 H40C 109.5 . . ?
H40A C40 H40B 109.5 . . ?
H40A C40 H40C 109.5 . . ?
H40B C40 H40C 109.5 . . ?
C39 C41 H41A 109.5 . . ?
C39 C41 H41B 109.5 . . ?
C39 C41 H41C 109.5 . . ?
H41A C41 H41B 109.5 . . ?
H41A C41 H41C 109.5 . . ?
H41B C41 H41C 109.5 . . ?
Al1 C42 Cu1 95.36(5) . . ?
C43 C42 Cu1 73.68(9) . . ?
C43 C42 Al1 168.05(12) . . ?
C42 C43 Cu1 73.27(9) . . ?
C42 C43 Si3 158.5(3) . . ?
C42 C43 Si3A 158.2(3) . . ?
Si3 C43 Cu1 126.8(3) . . ?
Si3A C43 Cu1 128.5(3) . . ?
Al1 C44 Cu1 95.02(6) . . ?
C45 C44 Cu1 73.73(9) . . ?
C45 C44 Al1 168.41(12) . . ?
Si4 C45 Cu1 132.90(8) . . ?
C44 C45 Cu1 73.15(9) . . ?
C44 C45 Si4 153.95(13) . . ?
Si4 C49 H49A 109.5 . . ?
Si4 C49 H49B 109.5 . . ?
Si4 C49 H49C 109.5 . . ?
H49A C49 H49B 109.5 . . ?
H49A C49 H49C 109.5 . . ?
H49B C49 H49C 109.5 . . ?
Si4 C50 H50A 109.5 . . ?
Si4 C50 H50B 109.5 . . ?
Si4 C50 H50C 109.5 . . ?
H50A C50 H50B 109.5 . . ?
H50A C50 H50C 109.5 . . ?
H50B C50 H50C 109.5 . . ?
Si4 C51 H51A 109.5 . . ?
Si4 C51 H51B 109.5 . . ?
Si4 C51 H51C 109.5 . . ?
H51A C51 H51B 109.5 . . ?
H51A C51 H51C 109.5 . . ?
H51B C51 H51C 109.5 . . ?
C43 Si3 C46 110.3(4) . . ?
C43 Si3 C47 107.2(5) . . ?
C47 Si3 C46 109.3(5) . . ?
C48 Si3 C43 114.5(6) . . ?
C48 Si3 C46 107.1(7) . . ?
C48 Si3 C47 108.3(7) . . ?
Si3 C46 H46A 109.5 . . ?
Si3 C46 H46B 109.5 . . ?
Si3 C46 H46C 109.5 . . ?
H46A C46 H46B 109.5 . . ?
H46A C46 H46C 109.5 . . ?
H46B C46 H46C 109.5 . . ?
Si3 C47 H47A 109.5 . . ?
Si3 C47 H47B 109.5 . . ?
Si3 C47 H47C 109.5 . . ?
H47A C47 H47B 109.5 . . ?
H47A C47 H47C 109.5 . . ?
H47B C47 H47C 109.5 . . ?
Si3 C48 H48A 109.5 . . ?
Si3 C48 H48B 109.5 . . ?
Si3 C48 H48C 109.5 . . ?
H48A C48 H48B 109.5 . . ?
H48A C48 H48C 109.5 . . ?
H48B C48 H48C 109.5 . . ?
C43 Si3A C46A 108.4(4) . . ?
C43 Si3A C47A 106.1(5) . . ?
C47A Si3A C46A 111.5(5) . . ?
C48A Si3A C43 109.5(6) . . ?
C48A Si3A C46A 105.0(7) . . ?
C48A Si3A C47A 116.2(6) . . ?
Si3A C46A H46D 109.5 . . ?
Si3A C46A H46E 109.5 . . ?
Si3A C46A H46F 109.5 . . ?
H46D C46A H46E 109.5 . . ?
H46D C46A H46F 109.5 . . ?
H46E C46A H46F 109.5 . . ?
Si3A C47A H47D 109.5 . . ?
Si3A C47A H47E 109.5 . . ?
Si3A C47A H47F 109.5 . . ?
H47D C47A H47E 109.5 . . ?
H47D C47A H47F 109.5 . . ?
H47E C47A H47F 109.5 . . ?
Si3A C48A H48D 109.5 . . ?
Si3A C48A H48E 109.5 . . ?
Si3A C48A H48F 109.5 . . ?
H48D C48A H48E 109.5 . . ?
H48D C48A H48F 109.5 . . ?
H48E C48A H48F 109.5 . . ?

loop_
_geom_bond_atom_site_label_1
_geom_bond_atom_site_label_2
_geom_bond_distance
_geom_bond_site_symmetry_2
_geom_bond_publ_flag
Cu1 C31 1.9614(13) . ?
Cu1 C42 2.1595(13) . ?
Cu1 C43 2.1641(14) . ?
Cu1 C44 2.1698(13) . ?
Cu1 C45 2.1763(14) . ?
Si1 N1 1.7346(11) . ?
Si1 C13 1.8790(17) . ?
Si1 C14 1.8707(18) . ?
Si1 C15 1.8802(16) . ?
Si2 N2 1.7340(12) . ?
Si2 C16 1.8792(16) . ?
Si2 C17 1.8781(17) . ?
Si2 C18 1.8785(17) . ?
Si4 C45 1.8596(15) . ?
Si4 C49 1.8638(19) . ?
Si4 C50 1.867(2) . ?
Si4 C51 1.850(2) . ?
Al1 N1 1.8429(12) . ?
Al1 N2 1.8507(12) . ?
Al1 C42 1.9972(14) . ?
Al1 C44 1.9980(14) . ?
N1 C1 1.4393(17) . ?
N2 C19 1.4443(17) . ?
N3 C31 1.3577(18) . ?
N3 C32 1.4788(19) . ?
N3 C35 1.3951(18) . ?
N4 C31 1.3514(18) . ?
N4 C37 1.4029(18) . ?
N4 C39 1.480(2) . ?
C1 C2 1.412(2) . ?
C1 C6 1.413(2) . ?
C2 C3 1.397(2) . ?
C2 C7 1.522(2) . ?
C3 H3 0.9500 . ?
C3 C4 1.375(3) . ?
C4 H4 0.9500 . ?
C4 C5 1.386(3) . ?
C5 H5 0.9500 . ?
C5 C6 1.392(2) . ?
C6 C10 1.516(2) . ?
C7 H7 1.0000 . ?
C7 C8 1.527(2) . ?
C7 C9 1.535(2) . ?
C8 H8A 0.9800 . ?
C8 H8B 0.9800 . ?
C8 H8C 0.9800 . ?
C9 H9A 0.9800 . ?
C9 H9B 0.9800 . ?
C9 H9C 0.9800 . ?
C10 H10 1.0000 . ?
C10 C11 1.527(2) . ?
C10 C12 1.533(2) . ?
C11 H11A 0.9800 . ?
C11 H11B 0.9800 . ?
C11 H11C 0.9800 . ?
C12 H12A 0.9800 . ?
C12 H12B 0.9800 . ?
C12 H12C 0.9800 . ?
C13 H13A 0.9800 . ?
C13 H13B 0.9800 . ?
C13 H13C 0.9800 . ?
C14 H14A 0.9800 . ?
C14 H14B 0.9800 . ?
C14 H14C 0.9800 . ?
C15 H15A 0.9900 . ?
C15 H15B 0.9900 . ?
C15 C16 1.537(2) . ?
C16 H16A 0.9900 . ?
C16 H16B 0.9900 . ?
C17 H17A 0.9800 . ?
C17 H17B 0.9800 . ?
C17 H17C 0.9800 . ?
C18 H18A 0.9800 . ?
C18 H18B 0.9800 . ?
C18 H18C 0.9800 . ?
C19 C20 1.415(2) . ?
C19 C24 1.415(2) . ?
C20 C21 1.393(2) . ?
C20 C25 1.528(2) . ?
C21 H21 0.9500 . ?
C21 C22 1.381(3) . ?
C22 H22 0.9500 . ?
C22 C23 1.380(2) . ?
C23 H23 0.9500 . ?
C23 C24 1.398(2) . ?
C24 C28 1.524(2) . ?
C25 H25 1.0000 . ?
C25 C26 1.529(3) . ?
C25 C27 1.540(3) . ?
C26 H26A 0.9800 . ?
C26 H26B 0.9800 . ?
C26 H26C 0.9800 . ?
C27 H27A 0.9800 . ?
C27 H27B 0.9800 . ?
C27 H27C 0.9800 . ?
C28 H28 1.0000 . ?
C28 C29 1.533(2) . ?
C28 C30 1.532(2) . ?
C29 H29A 0.9800 . ?
C29 H29B 0.9800 . ?
C29 H29C 0.9800 . ?
C30 H30A 0.9800 . ?
C30 H30B 0.9800 . ?
C30 H30C 0.9800 . ?
C32 H32 1.0000 . ?
C32 C33 1.516(3) . ?
C32 C34 1.512(3) . ?
C33 H33A 0.9800 . ?
C33 H33B 0.9800 . ?
C33 H33C 0.9800 . ?
C34 H34A 0.9800 . ?
C34 H34B 0.9800 . ?
C34 H34C 0.9800 . ?
C35 C36 1.500(2) . ?
C35 C37 1.348(2) . ?
C36 H36A 0.9800 . ?
C36 H36B 0.9800 . ?
C36 H36C 0.9800 . ?
C37 C38 1.496(2) . ?
C38 H38A 0.9800 . ?
C38 H38B 0.9800 . ?
C38 H38C 0.9800 . ?
C39 H39 1.0000 . ?
C39 C40 1.516(3) . ?
C39 C41 1.522(3) . ?
C40 H40A 0.9800 . ?
C40 H40B 0.9800 . ?
C40 H40C 0.9800 . ?
C41 H41A 0.9800 . ?
C41 H41B 0.9800 . ?
C41 H41C 0.9800 . ?
C42 C43 1.2300(19) . ?
C43 Si3 1.857(3) . ?
C43 Si3A 1.857(3) . ?
C44 C45 1.239(2) . ?
C49 H49A 0.9800 . ?
C49 H49B 0.9800 . ?
C49 H49C 0.9800 . ?
C50 H50A 0.9800 . ?
C50 H50B 0.9800 . ?
C50 H50C 0.9800 . ?
C51 H51A 0.9800 . ?
C51 H51B 0.9800 . ?
C51 H51C 0.9800 . ?
Si3 C46 1.863(3) . ?
Si3 C47 1.861(3) . ?
Si3 C48 1.856(3) . ?
C46 H46A 0.9800 . ?
C46 H46B 0.9800 . ?
C46 H46C 0.9800 . ?
C47 H47A 0.9800 . ?
C47 H47B 0.9800 . ?
C47 H47C 0.9800 . ?
C48 H48A 0.9800 . ?
C48 H48B 0.9800 . ?
C48 H48C 0.9800 . ?
Si3A C46A 1.866(3) . ?
Si3A C47A 1.858(3) . ?
Si3A C48A 1.856(3) . ?
C46A H46D 0.9800 . ?
C46A H46E 0.9800 . ?
C46A H46F 0.9800 . ?
C47A H47D 0.9800 . ?
C47A H47E 0.9800 . ?
C47A H47F 0.9800 . ?
C48A H48D 0.9800 . ?
C48A H48E 0.9800 . ?
C48A H48F 0.9800 . ?

loop_
_geom_torsion_atom_site_label_1
_geom_torsion_atom_site_label_2
_geom_torsion_atom_site_label_3
_geom_torsion_atom_site_label_4
_geom_torsion
_geom_torsion_site_symmetry_1
_geom_torsion_site_symmetry_2
_geom_torsion_site_symmetry_3
_geom_torsion_site_symmetry_4
_geom_torsion_publ_flag
Cu1 C42 C43 Si3 -161.1(7) . . . . ?
Cu1 C42 C43 Si3A -178.3(8) . . . . ?
Cu1 C43 Si3 C46 157.8(3) . . . . ?
Cu1 C43 Si3 C47 -83.2(5) . . . . ?
Cu1 C43 Si3 C48 37.0(8) . . . . ?
Cu1 C43 Si3A C46A 140.9(3) . . . . ?
Cu1 C43 Si3A C47A -99.3(5) . . . . ?
Cu1 C43 Si3A C48A 26.9(7) . . . . ?
Cu1 C44 C45 Si4 179.0(3) . . . . ?
Si1 N1 C1 C2 88.87(13) . . . . ?
Si1 N1 C1 C6 -88.91(13) . . . . ?
Si1 C15 C16 Si2 -70.29(16) . . . . ?
Si2 N2 C19 C20 -88.58(14) . . . . ?
Si2 N2 C19 C24 92.41(13) . . . . ?
Al1 N1 C1 C2 -91.28(13) . . . . ?
Al1 N1 C1 C6 90.94(13) . . . . ?
Al1 N2 C19 C20 95.43(13) . . . . ?
Al1 N2 C19 C24 -83.58(14) . . . . ?
Al1 C42 C43 Cu1 24.1(6) . . . . ?
Al1 C42 C43 Si3 -137.0(8) . . . . ?
Al1 C42 C43 Si3A -154.2(8) . . . . ?
Al1 C44 C45 Cu1 14.1(6) . . . . ?
Al1 C44 C45 Si4 -167.0(4) . . . . ?
N1 Si1 C15 C16 69.08(13) . . . . ?
N1 Al1 N2 Si2 26.48(11) . . . . ?
N1 Al1 N2 C19 -158.19(9) . . . . ?
N1 C1 C2 C3 -176.03(13) . . . . ?
N1 C1 C2 C7 4.9(2) . . . . ?
N1 C1 C6 C5 175.52(13) . . . . ?
N1 C1 C6 C10 -5.28(19) . . . . ?
N2 Si2 C16 C15 68.42(14) . . . . ?
N2 Al1 N1 Si1 32.85(10) . . . . ?
N2 Al1 N1 C1 -146.97(10) . . . . ?
N2 C19 C20 C21 -174.83(13) . . . . ?
N2 C19 C20 C25 5.7(2) . . . . ?
N2 C19 C24 C23 174.38(13) . . . . ?
N2 C19 C24 C28 -9.4(2) . . . . ?
N3 C35 C37 N4 -0.08(17) . . . . ?
N3 C35 C37 C38 177.67(16) . . . . ?
C1 C2 C3 C4 0.0(2) . . . . ?
C1 C2 C7 C8 119.26(16) . . . . ?
C1 C2 C7 C9 -117.00(17) . . . . ?
C1 C6 C10 C11 -118.30(15) . . . . ?
C1 C6 C10 C12 117.29(16) . . . . ?
C2 C1 C6 C5 -2.3(2) . . . . ?
C2 C1 C6 C10 176.93(13) . . . . ?
C2 C3 C4 C5 -1.3(3) . . . . ?
C3 C2 C7 C8 -59.83(19) . . . . ?
C3 C2 C7 C9 63.9(2) . . . . ?
C3 C4 C5 C6 0.8(3) . . . . ?
C4 C5 C6 C1 1.0(2) . . . . ?
C4 C5 C6 C10 -178.21(16) . . . . ?
C5 C6 C10 C11 60.91(19) . . . . ?
C5 C6 C10 C12 -63.50(19) . . . . ?
C6 C1 C2 C3 1.8(2) . . . . ?
C6 C1 C2 C7 -177.31(13) . . . . ?
C7 C2 C3 C4 179.15(16) . . . . ?
C13 Si1 N1 Al1 177.79(9) . . . . ?
C13 Si1 N1 C1 -2.38(12) . . . . ?
C13 Si1 C15 C16 -170.35(12) . . . . ?
C14 Si1 N1 Al1 57.97(11) . . . . ?
C14 Si1 N1 C1 -122.20(11) . . . . ?
C14 Si1 C15 C16 -54.98(14) . . . . ?
C15 Si1 N1 Al1 -64.57(10) . . . . ?
C15 Si1 N1 C1 115.26(11) . . . . ?
C16 Si2 N2 Al1 -60.21(11) . . . . ?
C16 Si2 N2 C19 124.64(11) . . . . ?
C17 Si2 N2 Al1 62.97(11) . . . . ?
C17 Si2 N2 C19 -112.19(11) . . . . ?
C17 Si2 C16 C15 -58.25(14) . . . . ?
C18 Si2 N2 Al1 -177.13(9) . . . . ?
C18 Si2 N2 C19 7.71(13) . . . . ?
C18 Si2 C16 C15 -170.98(13) . . . . ?
C19 C20 C21 C22 -0.8(2) . . . . ?
C19 C20 C25 C26 -114.51(17) . . . . ?
C19 C20 C25 C27 122.58(17) . . . . ?
C19 C24 C28 C29 -102.95(16) . . . . ?
C19 C24 C28 C30 134.45(14) . . . . ?
C20 C19 C24 C23 -4.6(2) . . . . ?
C20 C19 C24 C28 171.61(13) . . . . ?
C20 C21 C22 C23 -2.1(3) . . . . ?
C21 C20 C25 C26 66.0(2) . . . . ?
C21 C20 C25 C27 -56.9(2) . . . . ?
C21 C22 C23 C24 1.6(3) . . . . ?
C22 C23 C24 C19 1.8(2) . . . . ?
C22 C23 C24 C28 -174.62(15) . . . . ?
C23 C24 C28 C29 73.31(18) . . . . ?
C23 C24 C28 C30 -49.29(19) . . . . ?
C24 C19 C20 C21 4.2(2) . . . . ?
C24 C19 C20 C25 -175.29(14) . . . . ?
C25 C20 C21 C22 178.68(15) . . . . ?
C31 N3 C32 C33 -107.49(18) . . . . ?
C31 N3 C32 C34 123.46(17) . . . . ?
C31 N3 C35 C36 179.49(15) . . . . ?
C31 N3 C35 C37 -0.66(17) . . . . ?
C31 N4 C37 C35 0.79(17) . . . . ?
C31 N4 C37 C38 -177.02(15) . . . . ?
C31 N4 C39 C40 114.07(17) . . . . ?
C31 N4 C39 C41 -118.12(17) . . . . ?
C32 N3 C31 Cu1 6.81(19) . . . . ?
C32 N3 C31 N4 -179.20(12) . . . . ?
C32 N3 C35 C36 -0.2(3) . . . . ?
C32 N3 C35 C37 179.68(14) . . . . ?
C35 N3 C31 Cu1 -172.88(10) . . . . ?
C35 N3 C31 N4 1.11(16) . . . . ?
C35 N3 C32 C33 72.1(2) . . . . ?
C35 N3 C32 C34 -56.9(2) . . . . ?
C36 C35 C37 N4 179.77(16) . . . . ?
C36 C35 C37 C38 -2.5(3) . . . . ?
C37 N4 C31 Cu1 172.57(11) . . . . ?
C37 N4 C31 N3 -1.16(16) . . . . ?
C37 N4 C39 C40 -71.3(2) . . . . ?
C37 N4 C39 C41 56.6(2) . . . . ?
C39 N4 C31 Cu1 -12.0(2) . . . . ?
C39 N4 C31 N3 174.31(13) . . . . ?
C39 N4 C37 C35 -174.33(15) . . . . ?
C39 N4 C37 C38 7.9(3) . . . . ?
C42 Al1 N1 Si1 165.73(8) . . . . ?
C42 Al1 N1 C1 -14.10(11) . . . . ?
C42 Al1 N2 Si2 -100.11(9) . . . . ?
C42 Al1 N2 C19 75.22(11) . . . . ?
C42 C43 Si3 C46 -45.0(10) . . . . ?
C42 C43 Si3 C47 74.0(9) . . . . ?
C42 C43 Si3 C48 -165.8(8) . . . . ?
C42 C43 Si3A C46A -41.2(11) . . . . ?
C42 C43 Si3A C47A 78.6(8) . . . . ?
C42 C43 Si3A C48A -155.2(8) . . . . ?
C44 Al1 N1 Si1 -95.87(9) . . . . ?
C44 Al1 N1 C1 84.30(11) . . . . ?
C44 Al1 N2 Si2 160.57(8) . . . . ?
C44 Al1 N2 C19 -24.10(11) . . . . ?
C49 Si4 C45 Cu1 5.06(15) . . . . ?
C49 Si4 C45 C44 -173.6(3) . . . . ?
C50 Si4 C45 Cu1 -115.59(13) . . . . ?
C50 Si4 C45 C44 65.8(3) . . . . ?
C51 Si4 C45 Cu1 126.17(14) . . . . ?
C51 Si4 C45 C44 -52.5(3) . . . . ?
Si3 C43 Si3A C46A -142(5) . . . . ?
Si3 C43 Si3A C47A -23(5) . . . . ?
Si3 C43 Si3A C48A 104(5) . . . . ?
Si3A C43 Si3 C46 50(5) . . . . ?
Si3A C43 Si3 C47 169(5) . . . . ?
Si3A C43 Si3 C48 -71(5) . . . . ?
